data_7132842
loop_
_publ_author_name
'Koyama, Ryosei'
'Anada, Masahiro'
'Sueki, Shunsuke'
'Makino, Kosho'
'Kojima, Tatsuhiro'
'Kawasaki-Takasuka, Tomoko'
'Mori, Keiji'

_publ_section_title
;
 Divergent synthesis of multi-substituted phenanthrenes <i>via</i> an
 internal redox reaction/ring expansion sequence.
;
_journal_issue 28
_journal_name_full 'Chemical communications (Cambridge, England)'
_journal_page_first 3822
_journal_page_last 3825
_journal_paper_doi 10.1039/d4cc00797b
_journal_volume 60
_journal_year 2024
_chemical_formula_moiety 'C18 H24 O2'
_chemical_formula_sum 'C18 H24 O2'
_chemical_formula_weight 272.37
_space_group_crystal_system triclinic
_space_group_IT_number 2
_space_group_name_Hall '-P 1'
_space_group_name_H-M_alt 'P -1'
_atom_sites_solution_hydrogens geom
_audit_creation_date 2024-03-08
_audit_creation_method
;
Olex2 1.5
(compiled 2024.02.16 svn.r378c4104 for OlexSys, GUI svn.r6928)
;
_audit_update_record
;
2024-03-08 deposited with the CCDC.	2024-03-11 downloaded from the CCDC.
;
_cell_angle_alpha 105.1650(10)
_cell_angle_beta 97.0650(10)
_cell_angle_gamma 105.2950(10)
_cell_formula_units_Z 4
_cell_length_a 9.86400(10)
_cell_length_b 9.86560(10)
_cell_length_c 16.5931(2)
_cell_measurement_reflns_used 18573
_cell_measurement_temperature 101(1)
_cell_measurement_theta_max 68.0500
_cell_measurement_theta_min 2.8180
_cell_volume 1471.00(3)
_computing_cell_refinement 'CrysAlisPro 1.171.42.88a (Rigaku OD, 2023)'
_computing_data_collection 'CrysAlisPro 1.171.42.88a (Rigaku OD, 2023)'
_computing_data_reduction 'CrysAlisPro 1.171.42.88a (Rigaku OD, 2023)'
_computing_molecular_graphics 'Olex2 1.5 (Dolomanov et al., 2009)'
_computing_publication_material 'Olex2 1.5 (Dolomanov et al., 2009)'
_computing_structure_refinement 'SHELXL 2019/3 (Sheldrick, 2015)'
_computing_structure_solution 'SHELXT 2018/2 (Sheldrick, 2018)'
_diffrn_ambient_environment N~2~
_diffrn_ambient_temperature 101(1)
_diffrn_detector 'Hybrid Pixel Array Detector'
_diffrn_detector_area_resol_mean 10.0000
_diffrn_detector_type HyPix3000
_diffrn_measured_fraction_theta_full 0.998
_diffrn_measured_fraction_theta_max 0.992
_diffrn_measurement_details
;
List of Runs (angles in degrees, time in seconds):

  # Type    Start    End  Width  t~exp~   \w     \q     \k     \f   Frames
#--------------------------------------------------------------------------
  1  \w    -66.00 -40.00   0.50    0.20    --  -42.87 110.00  82.00   52
  2  \w     23.00  48.00   0.50    0.20    --   42.87-110.00 -12.00   50
  3  \w   -124.00 -98.00   0.50    0.52    --  -80.25-110.00 -12.00   52
  4  \w    -82.00 -48.00   0.50    0.52    --  -80.25 110.00  82.00   68
  5  \w     59.00  94.00   0.50    0.52    --   94.32-110.00 -12.00   70
  6  \w    113.00 140.00   0.50    0.52    --   94.32 110.00  82.00   54
  7  \w    -52.00 -12.00   0.50    0.20    --   -8.00 124.00 117.69   80
  8  \w    -47.00  -9.00   0.50    0.20    --   -8.00 119.00  42.34   76
  9  \w    -30.00  -5.00   0.50    0.20    --    8.00 113.00 -35.83   50
 10  \w    -72.00 -24.00   0.50    0.20    --  -12.00 143.00-161.58   96
 11  \w    -13.00  13.00   0.50    0.20    --   20.00 102.00 130.23   52
 12  \w     -5.00  21.00   0.50    0.20    --   24.00  98.00-129.26   52
 13  \w     -4.00  21.00   0.50    0.20    --   28.00  98.00 -75.64   50
 14  \w     -4.00  21.00   0.50    0.20    --   28.00  99.00   9.48   50
 15  \w      0.00  25.00   0.50    0.20    --   32.00  98.00-163.05   50
 16  \w      0.00  25.00   0.50    0.20    --   32.00  98.00 -78.42   50
 17  \w      5.00  30.00   0.50    0.20    --   36.00  94.00  78.50   50
 18  \w      4.00  29.00   0.50    0.20    --   36.00  95.00 -35.96   50
 19  \w      9.00  34.00   0.50    0.20    --   40.00  94.00 111.52   50
 20  \w      9.00  34.00   0.50    0.20    --   40.00  94.00-154.28   50
 21  \w     11.00  38.00   0.50    0.20    --   40.00  88.00   1.46   54
 22  \w     54.00  90.00   0.50    0.20    --   42.87-138.00-180.00   72
 23  \w     15.00  40.00   0.50    0.20    --   44.00  88.00  98.41   50
 24  \w     14.00  39.00   0.50    0.20    --   44.00  91.00 -44.37   50
 25  \w     14.00  39.00   0.50    0.20    --   44.00  92.00  30.33   50
 26  \w     14.00  39.00   0.50    0.20    --   44.00  90.00 154.10   50
 27  \w     14.00  39.00   0.50    0.20    --   44.00  92.00 -97.02   50
 28  \w     14.00  39.00   0.50    0.20    --   44.00  92.00-140.59   50
 29  \w    -72.00 -27.00   0.50    0.20    --  -52.00 -77.00  59.77   90
 30  \w    -54.00 -29.00   0.50    0.20    --  -52.00 -71.00 -17.28   50
 31  \w    -56.00 -29.00   0.50    0.20    --  -52.00 -69.00 140.86   54
 32  \w    -54.00 -28.00   0.50    0.20    --  -52.00 -72.00-117.16   52
 33  \w   -108.00 -82.00   0.50    0.20    --  -52.00 -77.00  59.77   52
 34  \w     27.00  52.00   0.50    0.20    --   52.00  77.00 -82.77   50
 35  \w    -63.00 -37.00   0.50    0.20    --  -56.00 -63.00-166.38   52
 36  \w    -62.00 -33.00   0.50    0.20    --  -56.00 -71.00-130.17   58
 37  \w   -107.00 -81.00   0.50    0.20    --  -56.00 -71.00-130.17   52
 38  \w    -60.00 -34.00   0.50    0.20    --  -56.00 -73.00 104.90   52
 39  \w   -122.00 -91.00   0.50    0.20    --  -56.00 -73.00 130.56   62
 40  \w   -116.00 -91.00   0.50    0.20    --  -56.00 -72.00  25.67   50
 41  \w    -57.00 -32.00   0.50    0.20    --  -56.00 -72.00  25.67   50
 42  \w    -60.00 -32.00   0.50    0.20    --  -56.00 -73.00 130.56   56
 43  \w     31.00  57.00   0.50    0.20    --   56.00  77.00-126.55   52
 44  \w    -67.00 -37.00   0.50    0.20    --  -60.00 -72.00 -64.15   60
 45  \w   -112.00 -87.00   0.50    0.20    --  -60.00 -72.00 -64.15   50
 46  \w   -125.00-100.00   0.50    0.20    --  -60.00 -74.00 -70.73   50
 47  \w    -70.00 -36.00   0.50    0.20    --  -60.00 -74.00 -70.73   68
 48  \w   -106.00 -36.00   0.50    0.20    --  -60.00 -74.00 -15.25  140
 49  \w     40.00  70.00   0.50    0.20    --   64.00  76.00 128.87   60
 50  \w    -71.00 -41.00   0.50    0.20    --  -64.00 -76.00  21.52   60
 51  \w     94.00 128.00   0.50    0.20    --   64.00  76.00 128.87   68
 52  \w    -75.00 -43.00   0.50    0.20    --  -64.00 -69.00 -97.43   64
 53  \w    -65.00 -40.00   0.50    0.20    --  -64.00 -72.00 -41.12   50
 54  \w    -67.00 -40.00   0.50    0.20    --  -64.00 -76.00-153.53   54
 55  \w     47.00  73.00   0.50    0.20    --   68.00  77.00 -92.65   52
 56  \w    -74.00 -48.00   0.50    0.52    --  -72.00 -75.00-172.70   52
 57  \w    -74.00 -48.00   0.50    0.52    --  -72.00 -77.00  -5.53   52
 58  \w    -74.00 -47.00   0.50    0.52    --  -72.00 -77.00 -54.20   54
 59  \w   -119.00 -80.00   0.50    0.52    --  -72.00 -77.00 -54.20   78
 60  \w    -84.00 -47.00   0.50    0.52    --  -72.00 -76.00  13.06   74
 61  \w    -83.00 -51.00   0.50    0.52    --  -76.00 -76.00  39.14   64
 62  \w    -92.00 -51.00   0.50    0.52    --  -76.00 -76.00 126.71   82
 63  \w   -122.00 -96.00   0.50    0.52    --  -76.00 -76.00 126.71   52
 64  \w    -91.00 -51.00   0.50    0.52    --  -76.00 -76.00 148.94   80
 65  \w    -87.00 -52.00   0.50    0.52    --  -76.00 -74.00  51.41   70
 66  \w   -113.00 -55.00   0.50    0.52    --  -80.25 -77.00 120.00  116
 67  \w   -146.00 -56.00   0.50    0.52    --  -80.25 -77.00-180.00  180
 68  \w    -94.00 -55.00   0.50    0.52    --  -80.25 -77.00 -30.00   78
 69  \w    -91.00 -55.00   0.50    0.52    --  -80.25 -76.00 -72.07   72
 70  \w    -92.00 -57.00   0.50    0.52    --  -80.25 -77.00   0.00   70
 71  \w   -142.00-102.00   0.50    0.52    --  -80.25 -77.00   0.00   80
 72  \w    -86.00 -58.00   0.50    0.52    --  -80.25 -68.00  60.00   56
 73  \w    -90.00 -58.00   0.50    0.52    --  -80.25 -75.00  21.28   64
 74  \w    -84.00 -55.00   0.50    0.52    --  -80.25 -77.00 150.00   58
 75  \w   -141.00 -92.00   0.50    0.52    --  -80.25 -77.00-120.00   98
 76  \w    -81.00 -55.00   0.50    0.52    --  -80.25 -77.00-150.00   52
 77  \w   -142.00-116.00   0.50    0.52    --  -80.25 -77.00-150.00   52
 78  \w   -147.00 -55.00   0.50    0.52    --  -80.25 -77.00  90.00  184
 79  \w    -99.00 -55.00   0.50    0.52    --  -80.25 -77.00 -90.00   88
 80  \w    -85.00 -55.00   0.50    0.52    --  -80.25 -77.00-120.00   60
 81  \w   -128.00-102.00   0.50    0.52    --  -80.25 -77.00 -90.00   52
 82  \w     60.00  90.00   0.50    0.52    --   84.00  75.00   9.23   60
 83  \w     30.00  82.00   0.50    0.52    --   94.32 -68.00-120.00  104
 84  \w    108.00 159.00   0.50    0.52    --   94.32  68.00  55.95  102
 85  \w     72.00 104.00   0.50    0.52    --   94.32  68.00  55.95   64
 86  \w    114.00 158.00   0.50    0.52    --   94.32  42.00  90.00   88
 87  \w     35.00  60.00   0.50    0.52    --   94.32-117.00 -90.00   50
 88  \w     75.00 101.00   0.50    0.52    --   94.32  68.00 150.00   52
 89  \w     99.00 142.00   0.50    0.52    --   94.32 117.00-120.00   86
 90  \w     52.00 103.00   0.50    0.52    --   94.32-145.00-180.00  102
 91  \w     70.00 107.00   0.50    0.52    --   94.32  77.00 -90.00   74
 92  \w     70.00  95.00   0.50    0.52    --   94.32  77.00-150.00   50
 93  \w     72.00 157.00   0.50    0.52    --   94.32  77.00 150.00  170
 94  \w     26.00 104.00   0.50    0.52    --   94.32 -77.00   0.00  156
 95  \w     58.00 105.00   0.50    0.52    --   94.32 -96.00 150.00   94
 96  \w     70.00 156.00   0.50    0.52    --   94.32  77.00 120.00  172
 97  \w     72.00 161.00   0.50    0.52    --   94.32  68.00-180.00  178
 98  \w     72.00 115.00   0.50    0.52    --   94.32  77.00  90.00   86
 99  \w     72.00 108.00   0.50    0.52    --   94.32  68.00  30.00   72
100  \w    112.00 155.00   0.50    0.52    --   94.32  42.00  30.00   86
101  \w     36.00  69.00   0.50    0.52    --   94.32-117.00  90.00   66
102  \w    128.00 161.00   0.50    0.52    --   94.32  77.00  30.00   66
103  \w     35.00  80.00   0.50    0.52    --   94.32 -68.00 150.00   90
104  \w     71.00 119.00   0.50    0.52    --   94.32  77.00  30.00   96
105  \w     70.00 101.00   0.50    0.52    --   94.32  77.00 -30.00   62
106  \w    136.00 161.00   0.50    0.52    --   94.32  77.00  60.00   50
107  \w     70.00 112.00   0.50    0.52    --   94.32  77.00  60.00   84
108  \w     82.00 108.00   0.50    0.52    --   94.32-117.00  90.00   52
109  \w     29.00  68.00   0.50    0.52    --   94.32 -59.00 -90.00   78
110  \w     75.00 128.00   0.50    0.52    --   94.32  59.00 120.00  106
111  \w    102.00 155.00   0.50    0.52    --   94.32  68.00 -30.00  106
112  \w     30.00  55.00   0.50    0.52    --   94.32 -50.00   0.00   50
113  \w     31.00  56.00   0.50    0.52    --   94.32 -50.00  60.00   50
114  \w     70.00 134.00   0.50    0.52    --   94.32  77.00-120.00  128
115  \w     85.00 110.00   0.50    0.52    --   94.32-117.00-180.00   50
116  \w     30.00  60.00   0.50    0.52    --   94.32 -59.00  60.00   60
117  \w     72.00  98.00   0.50    0.52    --   94.32  68.00 -30.00   52
118  \w    116.00 154.00   0.50    0.52    --   94.32  77.00-150.00   76
119  \w     33.00  66.00   0.50    0.52    --   94.32-117.00-180.00   66
120  \w     34.00  78.00   0.50    0.52    --   94.32 -68.00-150.00   88
121  \w    104.00 137.00   0.50    0.52    --   94.32 117.00 -30.00   66
122  \w     78.00 136.00   0.50    0.52    --   94.32  59.00-150.00  116
123  \w    122.00 148.00   0.50    0.52    --   94.32  77.00 -60.00   52
124  \w     70.00 120.00   0.50    0.52    --   94.32  77.00 -60.00  100
125  \w    113.00 138.00   0.50    0.52    --   94.32  68.00 150.00   50
126  \w     61.00 108.00   0.50    0.52    --   94.32-117.00  30.00   94
127  \w     82.00 153.00   0.50    0.52    --   94.32  42.00 -60.00  142
128  \w    120.00 153.00   0.50    0.52    --   94.32  59.00-120.00   66
129  \w     79.00 108.00   0.50    0.52    --   94.32  59.00-120.00   58
130  \w     28.00  56.00   0.50    0.52    --   94.32 -50.00 -60.00   56
131  \w     93.00 119.00   0.50    0.52    --   94.32 -87.00-150.00   52
132  \w     30.00  79.00   0.50    0.52    --   94.32 -87.00-150.00   98
133  \w     75.00 154.00   0.50    0.52    --   94.32  68.00   0.00  158
134  \w     77.00 110.00   0.50    0.52    --   94.32-117.00 -90.00   66
135  \w    109.00 155.00   0.50    0.52    --   94.32  96.00 -60.00   92
;
_diffrn_measurement_device 'four-circle diffractometer'
_diffrn_measurement_device_type 'XtaLAB Synergy, Dualflex, HyPix3000'
_diffrn_measurement_method '\w scans'
_diffrn_orient_matrix_type 'CrysAlisPro convention (1999,Acta A55,543-557)'
_diffrn_orient_matrix_UB_11 0.0206422000
_diffrn_orient_matrix_UB_12 -0.0522667000
_diffrn_orient_matrix_UB_13 0.0790902000
_diffrn_orient_matrix_UB_21 -0.0300927000
_diffrn_orient_matrix_UB_22 0.1370695000
_diffrn_orient_matrix_UB_23 0.0545406000
_diffrn_orient_matrix_UB_31 -0.1614000000
_diffrn_orient_matrix_UB_32 -0.0861329000
_diffrn_orient_matrix_UB_33 -0.0208411000
_diffrn_radiation_monochromator mirror
_diffrn_radiation_probe x-ray
_diffrn_radiation_type 'Cu K\a'
_diffrn_radiation_wavelength 1.54184
_diffrn_reflns_av_R_equivalents 0.0292
_diffrn_reflns_av_unetI/netI 0.0188
_diffrn_reflns_Laue_measured_fraction_full 0.998
_diffrn_reflns_Laue_measured_fraction_max 0.992
_diffrn_reflns_limit_h_max 11
_diffrn_reflns_limit_h_min -11
_diffrn_reflns_limit_k_max 11
_diffrn_reflns_limit_k_min -11
_diffrn_reflns_limit_l_max 19
_diffrn_reflns_limit_l_min -19
_diffrn_reflns_number 30651
_diffrn_reflns_point_group_measured_fraction_full 0.998
_diffrn_reflns_point_group_measured_fraction_max 0.992
_diffrn_reflns_theta_full 67.684
_diffrn_reflns_theta_max 68.314
_diffrn_reflns_theta_min 2.820
_diffrn_source 'micro-focus sealed X-ray tube'
_diffrn_source_type 'PhotonJet (Cu) X-ray Source'
_exptl_absorpt_coefficient_mu 0.610
_exptl_absorpt_correction_T_max 1.000
_exptl_absorpt_correction_T_min 0.640
_exptl_absorpt_correction_type gaussian
_exptl_absorpt_process_details
;
CrysAlisPro 1.171.42.88a (Rigaku Oxford Diffraction, 2023)
Numerical absorption correction based on gaussian integration over
a multifaceted crystal model
Empirical absorption correction using spherical harmonics,
implemented in SCALE3 ABSPACK scaling algorithm.
;
_exptl_crystal_colour 'clear light colourless'
_exptl_crystal_colour_lustre clear
_exptl_crystal_colour_modifier light
_exptl_crystal_colour_primary colourless
_exptl_crystal_density_diffrn 1.230
_exptl_crystal_description block
_exptl_crystal_F_000 592
_exptl_crystal_size_max 0.2
_exptl_crystal_size_mid 0.17
_exptl_crystal_size_min 0.07
_refine_diff_density_max 0.231
_refine_diff_density_min -0.182
_refine_diff_density_rms 0.037
_refine_ls_extinction_coef 0.0008(2)
_refine_ls_extinction_expression Fc^*^=kFc[1+0.001xFc^2^\l^3^/sin(2\q)]^-1/4^
_refine_ls_extinction_method 'SHELXL-2019/2 (Sheldrick 2019)'
_refine_ls_goodness_of_fit_ref 1.029
_refine_ls_hydrogen_treatment constr
_refine_ls_matrix_type full
_refine_ls_number_parameters 408
_refine_ls_number_reflns 5350
_refine_ls_number_restraints 52
_refine_ls_restrained_S_all 1.026
_refine_ls_R_factor_all 0.0416
_refine_ls_R_factor_gt 0.0378
_refine_ls_shift/su_max 0.000
_refine_ls_shift/su_mean 0.000
_refine_ls_structure_factor_coef Fsqd
_refine_ls_weighting_details 'w=1/[\s^2^(Fo^2^)+(0.0524P)^2^+0.4879P] where P=(Fo^2^+2Fc^2^)/3'
_refine_ls_weighting_scheme calc
_refine_ls_wR_factor_gt 0.0993
_refine_ls_wR_factor_ref 0.1024
_reflns_Friedel_coverage 0.000
_reflns_number_gt 4831
_reflns_number_total 5350
_reflns_threshold_expression 'I > 2\s(I)'
_cod_data_source_file d4cc00797b2.cif
_cod_data_source_block koyamadiol_auto
_cod_depositor_comments 'Adding full bibliography for 7132841--7132842.cif.'
_cod_original_cell_volume 1470.99(3)
_cod_database_code 7132842
_shelx_shelxl_version_number 2019/3
_chemical_oxdiff_formula C18H24O2
_shelx_space_group_comment
;
The symmetry employed for this shelxl refinement is uniquely defined
by the following loop, which should always be used as a source of
symmetry information in preference to the above space-group names.
They are only intended as comments.
;
_shelx_estimated_absorpt_t_max 0.959
_shelx_estimated_absorpt_t_min 0.888
_olex2_refinement_description
;
1. Fixed Uiso
 At 1.2 times of:
  All C(H) groups, All C(H,H) groups
 At 1.5 times of:
  All C(H,H,H) groups, All O(H) groups
2. Restrained distances
 H2A-O1
 2 with sigma of 0.02
 O2-C16 \\sim O2A-C16A
 with sigma of 0.02
 O4-C34 \\sim O4A-C34A
 with sigma of 0.02
 C19-C34 \\sim C19-C34A
 with sigma of 0.02
 O2-C1 \\sim O2A-C1
 with sigma of 0.04
 O4-C19 \\sim O4A-C19
 with sigma of 0.04
 C1-C16 \\sim C1-C16A
 with sigma of 0.02
3. Uiso/Uaniso restraints and constraints
C19 \\sim C34A \\sim O4A: within 2A with sigma of 0.04 and sigma for terminal
atoms of 0.08 within 2A
C1 \\sim C16A \\sim O2A: within 2A with sigma of 0.01 and sigma for terminal
atoms of 0.02 within 2A
Uanis(C34A) \\sim Ueq, Uanis(O4A) \\sim Ueq: with sigma of 0.02 and sigma for
terminal atoms of 0.04
4. Rigid body (RIGU) restrains
 C1, C16A, O2A
 with sigma for 1-2 distances of 0.004 and sigma for 1-3 distances of 0.004
5. Others
 Sof(C16A)=Sof(H16C)=Sof(H16D)=Sof(O2A)=Sof(H2A)=1-FVAR(1)
 Sof(O2)=Sof(H2)=Sof(C16)=Sof(H16A)=Sof(H16B)=FVAR(1)
 Sof(C34A)=Sof(H34C)=Sof(H34D)=Sof(O4A)=Sof(H4AA)=1-FVAR(2)
 Sof(O4)=Sof(H4)=Sof(C34)=Sof(H34A)=Sof(H34B)=FVAR(2)
6.a Ternary CH refined with riding coordinates:
 C6(H6), C24(H24)
6.b Secondary CH2 refined with riding coordinates:
 C14(H14A,H14B), C15(H15A,H15B), C32(H32A,H32B), C16(H16A,H16B), C33(H33A,
 H33B), C5(H5A,H5B), C4(H4A,H4B), C3(H3A,H3B), C34(H34A,H34B), C35(H35A,H35B),
 C21(H21A,H21B), C17(H17A,H17B), C23(H23A,H23B), C22(H22A,H22B), C16A(H16C,
 H16D), C34A(H34C,H34D)
6.c Aromatic/amide H refined with riding coordinates:
 C27(H27), C30(H30), C28(H28), C29(H29), C12(H12), C10(H10), C11(H11), C9(H9)
6.d Idealised Me refined as rotating group:
 C18(H18A,H18B,H18C), C36(H36A,H36B,H36C)
6.e Idealised tetrahedral OH refined as rotating group:
 O1(H1), O2(H2), O3(H3), O4(H4), O2A(H2A), O4A(H4AA)
;
_olex2_submission_special_instructions 'No special instructions were received'
_oxdiff_exptl_absorpt_empirical_details
;
Empirical correction (ABSPACK) includes:
- Absorption correction using spherical harmonics
- Frame scaling
;
_oxdiff_exptl_absorpt_empirical_full_max 1.213
_oxdiff_exptl_absorpt_empirical_full_min 0.870

loop_
_space_group_symop_operation_xyz
'x, y, z'
'-x, -y, -z'

loop_
_atom_site_label
_atom_site_type_symbol
_atom_site_fract_x
_atom_site_fract_y
_atom_site_fract_z
_atom_site_U_iso_or_equiv
_atom_site_adp_type
_atom_site_occupancy
_atom_site_site_symmetry_order
_atom_site_calc_flag
_atom_site_refinement_flags_posn
_atom_site_refinement_flags_adp
_atom_site_refinement_flags_occupancy
_atom_site_disorder_assembly
_atom_site_disorder_group
O1 O 0.39888(9) 0.58197(10) 0.52612(5) 0.0279(2) Uani 1 1 d D . . . .
H1 H 0.321415 0.602237 0.520387 0.042 Uiso 1 1 calc R U . . .
O2 O 0.74257(9) 0.67926(10) 0.59814(6) 0.0246(3) Uani 0.937(3) 1 d D . P A 1
H2 H 0.684773 0.605816 0.559868 0.037 Uiso 0.937(3) 1 calc R U P A 1
O3 O 0.12986(10) 0.59171(11) 0.48666(6) 0.0317(2) Uani 1 1 d . . . . .
H3 H 0.090900 0.638741 0.521501 0.048 Uiso 1 1 calc R U . . .
O4 O -0.01589(10) 0.78558(12) 0.53429(6) 0.0283(3) Uani 0.894(3) 1 d D . P B 1
H4 H -0.087624 0.757479 0.555223 0.042 Uiso 0.894(3) 1 calc R U P B 1
C31 C 0.30555(13) 0.81957(13) 0.38019(8) 0.0228(3) Uani 1 1 d . . . . .
C2 C 0.58136(13) 0.71028(13) 0.75720(7) 0.0224(3) Uani 1 1 d . . . . .
C7 C 0.49611(13) 0.72834(13) 0.81477(7) 0.0231(3) Uani 1 1 d . . . . .
C27 C 0.36448(13) 0.74756(13) 0.24201(8) 0.0246(3) Uani 1 1 d . . . . .
H27 H 0.337518 0.716503 0.181515 0.029 Uiso 1 1 calc R U . . .
C25 C 0.10704(13) 0.73259(13) 0.25245(8) 0.0234(3) Uani 1 1 d . . . . .
C26 C 0.26113(13) 0.76818(13) 0.29078(7) 0.0221(3) Uani 1 1 d . . . . .
C8 C 0.36774(13) 0.77580(13) 0.79591(7) 0.0235(3) Uani 1 1 d . . . . .
C13 C 0.35081(13) 0.83091(13) 0.72651(7) 0.0231(3) Uani 1 1 d . . . . .
C30 C 0.44532(14) 0.83810(13) 0.41760(8) 0.0258(3) Uani 1 1 d . . . . .
H30 H 0.473043 0.867882 0.478024 0.031 Uiso 1 1 calc R U . . .
C14 C 0.46868(14) 0.85015(13) 0.67776(8) 0.0239(3) Uani 1 1 d . . . . .
H14A H 0.541452 0.947647 0.706647 0.029 Uiso 1 1 calc R U . . .
H14B H 0.428546 0.849391 0.619889 0.029 Uiso 1 1 calc R U . . .
C19 C 0.05169(13) 0.72999(14) 0.39551(8) 0.0247(3) Uani 1 1 d D U . . .
C15 C 0.43873(13) 0.58016(13) 0.61141(7) 0.0229(3) Uani 1 1 d . . . . .
H15A H 0.485202 0.502455 0.610717 0.028 Uiso 1 1 calc R U . . .
H15B H 0.351169 0.555042 0.634921 0.028 Uiso 1 1 calc R U . . .
C32 C 0.19626(14) 0.85152(14) 0.43193(8) 0.0255(3) Uani 1 1 d . . . . .
H32A H 0.184198 0.947781 0.431365 0.031 Uiso 1 1 calc R U . . .
H32B H 0.230576 0.857911 0.491846 0.031 Uiso 1 1 calc R U . . .
C20 C 0.00666(13) 0.71459(14) 0.30080(8) 0.0250(3) Uani 1 1 d . . . . .
C28 C 0.50531(14) 0.77162(14) 0.28032(8) 0.0274(3) Uani 1 1 d . . . . .
H28 H 0.574234 0.759057 0.246102 0.033 Uiso 1 1 calc R U . . .
C1 C 0.54223(13) 0.72969(13) 0.66979(7) 0.0217(3) Uani 1 1 d D U . . .
C16 C 0.67033(19) 0.7843(2) 0.62896(12) 0.0236(4) Uani 0.937(3) 1 d D . P A 1
H16A H 0.635189 0.816283 0.580793 0.028 Uiso 0.937(3) 1 calc R U P A 1
H16B H 0.741138 0.872160 0.671764 0.028 Uiso 0.937(3) 1 calc R U P A 1
C29 C 0.54575(14) 0.81387(14) 0.36826(8) 0.0273(3) Uani 1 1 d . . . . .
H29 H 0.641155 0.826200 0.394642 0.033 Uiso 1 1 calc R U . . .
C6 C 0.52125(14) 0.69502(14) 0.89900(8) 0.0251(3) Uani 1 1 d . . . . .
H6 H 0.426077 0.635373 0.905027 0.030 Uiso 1 1 calc R U . . .
C12 C 0.22852(14) 0.86965(14) 0.70528(8) 0.0279(3) Uani 1 1 d . . . . .
H12 H 0.217891 0.905267 0.657681 0.033 Uiso 1 1 calc R U . . .
C33 C 0.06832(14) 0.58167(14) 0.40168(8) 0.0270(3) Uani 1 1 d . . . . .
H33A H -0.027123 0.505507 0.383012 0.032 Uiso 1 1 calc R U . . .
H33B H 0.130188 0.550243 0.362643 0.032 Uiso 1 1 calc R U . . .
C5 C 0.62130(15) 0.59999(14) 0.89897(8) 0.0287(3) Uani 1 1 d . . . . .
H5A H 0.652406 0.599548 0.957917 0.034 Uiso 1 1 calc R U . . .
H5B H 0.568802 0.497058 0.863572 0.034 Uiso 1 1 calc R U . . .
C4 C 0.75241(14) 0.65883(15) 0.86403(8) 0.0290(3) Uani 1 1 d . . . . .
H4A H 0.805311 0.761544 0.899625 0.035 Uiso 1 1 calc R U . . .
H4B H 0.817328 0.598110 0.866688 0.035 Uiso 1 1 calc R U . . .
C3 C 0.70851(14) 0.65528(15) 0.77229(8) 0.0269(3) Uani 1 1 d . . . . .
H3A H 0.791188 0.716613 0.756211 0.032 Uiso 1 1 calc R U . . .
H3B H 0.684813 0.552592 0.734566 0.032 Uiso 1 1 calc R U . . .
C34 C -0.0625(3) 0.7678(3) 0.44567(15) 0.0251(6) Uani 0.894(3) 1 d D . P B 1
H34A H -0.077447 0.860185 0.439352 0.030 Uiso 0.894(3) 1 calc R U P B 1
H34B H -0.155039 0.687629 0.422407 0.030 Uiso 0.894(3) 1 calc R U P B 1
C10 C 0.13868(15) 0.80690(16) 0.82224(9) 0.0343(3) Uani 1 1 d . . . . .
H10 H 0.066940 0.799679 0.855589 0.041 Uiso 1 1 calc R U . . .
C35 C 0.10840(15) 0.86149(15) 0.14042(8) 0.0315(3) Uani 1 1 d . . . . .
H35A H 0.046189 0.918086 0.165201 0.038 Uiso 1 1 calc R U . . .
H35B H 0.208905 0.917665 0.170139 0.038 Uiso 1 1 calc R U . . .
C21 C -0.15243(14) 0.66734(16) 0.26334(8) 0.0319(3) Uani 1 1 d . . . . .
H21A H -0.197068 0.730668 0.300818 0.038 Uiso 1 1 calc R U . . .
H21B H -0.196164 0.564456 0.262848 0.038 Uiso 1 1 calc R U . . .
C11 C 0.12196(15) 0.85705(16) 0.75255(9) 0.0331(3) Uani 1 1 d . . . . .
H11 H 0.038281 0.882665 0.737149 0.040 Uiso 1 1 calc R U . . .
C17 C 0.57304(15) 0.83629(14) 0.97621(8) 0.0302(3) Uani 1 1 d . . . . .
H17A H 0.679119 0.875297 0.987240 0.036 Uiso 1 1 calc R U . . .
H17B H 0.533951 0.911943 0.962211 0.036 Uiso 1 1 calc R U . . .
C9 C 0.25992(14) 0.76687(15) 0.84391(8) 0.0297(3) Uani 1 1 d . . . . .
H9 H 0.269954 0.732818 0.892166 0.036 Uiso 1 1 calc R U . . .
C23 C -0.08863(14) 0.61773(15) 0.11988(8) 0.0318(3) Uani 1 1 d . . . . .
H23A H -0.115496 0.619674 0.060808 0.038 Uiso 1 1 calc R U . . .
H23B H -0.100111 0.514039 0.117833 0.038 Uiso 1 1 calc R U . . .
C24 C 0.06821(14) 0.71135(14) 0.15745(8) 0.0268(3) Uani 1 1 d . . . . .
H24 H 0.128852 0.654662 0.129104 0.032 Uiso 1 1 calc R U . . .
C22 C -0.18708(14) 0.67588(16) 0.17333(9) 0.0328(3) Uani 1 1 d . . . . .
H22A H -0.288230 0.616948 0.146652 0.039 Uiso 1 1 calc R U . . .
H22B H -0.175409 0.779678 0.175555 0.039 Uiso 1 1 calc R U . . .
C18 C 0.52755(18) 0.81052(17) 1.05689(8) 0.0374(3) Uani 1 1 d . . . . .
H18A H 0.423010 0.787198 1.049579 0.056 Uiso 1 1 calc R U . . .
H18B H 0.574012 0.899847 1.105449 0.056 Uiso 1 1 calc R U . . .
H18C H 0.556378 0.727960 1.067513 0.056 Uiso 1 1 calc R U . . .
C36 C 0.09394(19) 0.8502(2) 0.04674(10) 0.0501(4) Uani 1 1 d . . . . .
H36A H -0.007016 0.803240 0.017683 0.075 Uiso 1 1 calc R U . . .
H36B H 0.151969 0.790840 0.020933 0.075 Uiso 1 1 calc R U . . .
H36C H 0.127506 0.949354 0.041009 0.075 Uiso 1 1 calc R U . . .
C16A C 0.685(2) 0.748(4) 0.6351(16) 0.023(4) Uani 0.063(3) 1 d D U P A 2
H16C H 0.761544 0.833612 0.675565 0.028 Uiso 0.063(3) 1 calc R U P A 2
H16D H 0.714653 0.658705 0.630617 0.028 Uiso 0.063(3) 1 calc R U P A 2
O2A O 0.6647(18) 0.7698(19) 0.5542(9) 0.039(4) Uani 0.063(3) 1 d D U P A 2
H2A H 0.576468 0.743495 0.533154 0.058 Uiso 0.063(3) 1 calc DR U P A 2
C34A C -0.028(2) 0.806(3) 0.4605(18) 0.048(8) Uani 0.106(3) 1 d D U P B 2
H34C H 0.030565 0.842289 0.519321 0.057 Uiso 0.106(3) 1 calc R U P B 2
H34D H -0.050045 0.889519 0.445533 0.057 Uiso 0.106(3) 1 calc R U P B 2
O4A O -0.1556(13) 0.6893(15) 0.4520(8) 0.070(5) Uani 0.106(3) 1 d D U P B 2
H4AA H -0.185855 0.704822 0.497673 0.105 Uiso 0.106(3) 1 calc R U P B 2

loop_
_atom_site_aniso_label
_atom_site_aniso_U_11
_atom_site_aniso_U_22
_atom_site_aniso_U_33
_atom_site_aniso_U_23
_atom_site_aniso_U_13
_atom_site_aniso_U_12
O1 0.0256(5) 0.0380(5) 0.0202(4) 0.0064(4) 0.0046(3) 0.0126(4)
O2 0.0210(5) 0.0315(5) 0.0221(5) 0.0050(4) 0.0082(4) 0.0108(4)
O3 0.0311(5) 0.0425(5) 0.0284(5) 0.0177(4) 0.0105(4) 0.0141(4)
O4 0.0225(6) 0.0421(6) 0.0216(6) 0.0104(4) 0.0098(4) 0.0091(4)
C31 0.0245(6) 0.0222(6) 0.0234(6) 0.0092(5) 0.0074(5) 0.0066(5)
C2 0.0220(6) 0.0226(6) 0.0213(6) 0.0049(5) 0.0049(5) 0.0065(5)
C7 0.0247(6) 0.0239(6) 0.0207(6) 0.0057(5) 0.0066(5) 0.0080(5)
C27 0.0263(7) 0.0260(6) 0.0219(6) 0.0057(5) 0.0071(5) 0.0096(5)
C25 0.0232(6) 0.0256(6) 0.0225(6) 0.0075(5) 0.0060(5) 0.0087(5)
C26 0.0232(6) 0.0220(6) 0.0233(6) 0.0086(5) 0.0075(5) 0.0081(5)
C8 0.0244(6) 0.0251(6) 0.0209(6) 0.0049(5) 0.0067(5) 0.0086(5)
C13 0.0249(6) 0.0230(6) 0.0204(6) 0.0038(5) 0.0065(5) 0.0078(5)
C30 0.0276(7) 0.0266(6) 0.0230(6) 0.0090(5) 0.0040(5) 0.0071(5)
C14 0.0269(7) 0.0254(6) 0.0219(6) 0.0086(5) 0.0083(5) 0.0092(5)
C19 0.0225(6) 0.0313(7) 0.0235(6) 0.0102(5) 0.0089(5) 0.0101(5)
C15 0.0225(6) 0.0277(6) 0.0196(6) 0.0061(5) 0.0073(5) 0.0092(5)
C32 0.0277(7) 0.0291(6) 0.0205(6) 0.0079(5) 0.0079(5) 0.0084(5)
C20 0.0240(6) 0.0285(6) 0.0248(6) 0.0091(5) 0.0066(5) 0.0103(5)
C28 0.0252(7) 0.0289(6) 0.0312(7) 0.0080(5) 0.0105(5) 0.0125(5)
C1 0.0212(6) 0.0247(6) 0.0202(6) 0.0060(5) 0.0078(5) 0.0077(5)
C16 0.0237(7) 0.0261(10) 0.0237(8) 0.0084(6) 0.0092(6) 0.0095(6)
C29 0.0223(6) 0.0278(6) 0.0327(7) 0.0097(5) 0.0035(5) 0.0096(5)
C6 0.0278(7) 0.0278(6) 0.0227(6) 0.0087(5) 0.0088(5) 0.0109(5)
C12 0.0297(7) 0.0311(7) 0.0242(6) 0.0074(5) 0.0053(5) 0.0128(5)
C33 0.0245(7) 0.0327(7) 0.0262(6) 0.0127(5) 0.0085(5) 0.0080(5)
C5 0.0341(7) 0.0298(7) 0.0250(6) 0.0090(5) 0.0064(5) 0.0140(6)
C4 0.0273(7) 0.0360(7) 0.0265(6) 0.0090(5) 0.0043(5) 0.0153(6)
C3 0.0242(7) 0.0334(7) 0.0257(6) 0.0086(5) 0.0087(5) 0.0119(5)
C34 0.0209(13) 0.0340(12) 0.0217(10) 0.0084(9) 0.0063(10) 0.0099(11)
C10 0.0285(7) 0.0475(8) 0.0331(7) 0.0137(6) 0.0153(6) 0.0165(6)
C35 0.0296(7) 0.0378(7) 0.0279(7) 0.0122(6) 0.0052(5) 0.0100(6)
C21 0.0226(7) 0.0441(8) 0.0303(7) 0.0113(6) 0.0082(5) 0.0112(6)
C11 0.0264(7) 0.0427(8) 0.0331(7) 0.0095(6) 0.0071(5) 0.0170(6)
C17 0.0388(8) 0.0302(7) 0.0241(6) 0.0074(5) 0.0094(6) 0.0144(6)
C9 0.0305(7) 0.0380(7) 0.0260(6) 0.0125(5) 0.0120(5) 0.0140(6)
C23 0.0292(7) 0.0362(7) 0.0263(7) 0.0075(5) 0.0036(5) 0.0073(6)
C24 0.0235(6) 0.0355(7) 0.0220(6) 0.0082(5) 0.0059(5) 0.0103(5)
C22 0.0216(7) 0.0435(8) 0.0319(7) 0.0104(6) 0.0035(5) 0.0096(6)
C18 0.0526(9) 0.0423(8) 0.0225(7) 0.0104(6) 0.0104(6) 0.0217(7)
C36 0.0504(10) 0.0587(10) 0.0350(8) 0.0242(7) 0.0016(7) 0.0004(8)
C16A 0.026(6) 0.027(9) 0.023(7) 0.017(6) 0.004(5) 0.011(6)
O2A 0.041(9) 0.055(10) 0.023(7) 0.022(6) 0.008(6) 0.010(7)
C34A 0.019(10) 0.058(13) 0.043(12) -0.005(8) 0.012(9) -0.010(8)
O4A 0.036(7) 0.080(9) 0.068(8) -0.005(7) 0.031(6) -0.009(7)

loop_
_atom_type_symbol
_atom_type_description
_atom_type_scat_dispersion_real
_atom_type_scat_dispersion_imag
_atom_type_scat_source
C C 0.0181 0.0091 'International Tables Vol C Tables 4.2.6.8 and 6.1.1.4'
H H 0.0000 0.0000 'International Tables Vol C Tables 4.2.6.8 and 6.1.1.4'
O O 0.0492 0.0322 'International Tables Vol C Tables 4.2.6.8 and 6.1.1.4'

loop_
_exptl_crystal_face_index_h
_exptl_crystal_face_index_k
_exptl_crystal_face_index_l
_exptl_crystal_face_perp_dist
-4 -2 -1 0.0946
-1 4 6 0.0673
-6 2 5 0.0784
-5 -1 -3 0.0968
4 1 5 0.0930
-1 -1 11 0.0374
-1 6 1 0.0822
-1 -5 7 0.0799
0 -5 8 0.0684
6 -2 4 0.0882
1 -6 -1 0.0814
5 -5 -1 0.0905
1 0 -10 0.0357
3 0 -10 0.0371
-5 5 -2 0.0959
-1 6 -2 0.0774
1 -3 -8 0.0470
5 -1 -7 0.0476
0 2 -11 0.0289
1 2 -11 0.0274

loop_
_geom_angle_atom_site_label_1
_geom_angle_atom_site_label_2
_geom_angle_atom_site_label_3
_geom_angle
_geom_angle_site_symmetry_1
_geom_angle_site_symmetry_3
_geom_angle_publ_flag
C26 C31 C32 117.67(11) . . ?
C30 C31 C26 120.00(11) . . ?
C30 C31 C32 122.32(11) . . ?
C7 C2 C1 120.47(11) . . ?
C7 C2 C3 122.11(11) . . ?
C3 C2 C1 117.12(10) . . ?
C2 C7 C8 120.60(11) . . ?
C2 C7 C6 122.69(11) . . ?
C8 C7 C6 116.65(10) . . ?
C28 C27 C26 121.25(11) . . ?
C26 C25 C24 117.29(10) . . ?
C20 C25 C26 120.21(11) . . ?
C20 C25 C24 122.45(11) . . ?
C31 C26 C25 118.98(10) . . ?
C27 C26 C31 118.03(11) . . ?
C27 C26 C25 122.94(11) . . ?
C13 C8 C7 119.45(11) . . ?
C9 C8 C7 122.99(11) . . ?
C9 C8 C13 117.56(11) . . ?
C8 C13 C14 118.46(11) . . ?
C12 C13 C8 120.47(11) . . ?
C12 C13 C14 121.05(11) . . ?
C31 C30 C29 121.12(11) . . ?
C13 C14 C1 113.08(10) . . ?
C32 C19 C20 108.40(10) . . ?
C32 C19 C33 109.57(10) . . ?
C32 C19 C34 110.33(14) . . ?
C32 C19 C34A 94.5(7) . . ?
C20 C19 C33 108.12(10) . . ?
C20 C19 C34 111.01(13) . . ?
C20 C19 C34A 118.6(13) . . ?
C33 C19 C34 109.35(13) . . ?
C33 C19 C34A 116.4(12) . . ?
O1 C15 C1 112.23(10) . . ?
C31 C32 C19 110.53(10) . . ?
C25 C20 C19 120.12(11) . . ?
C25 C20 C21 122.18(11) . . ?
C21 C20 C19 117.52(10) . . ?
C29 C28 C27 120.15(11) . . ?
C2 C1 C14 109.82(9) . . ?
C2 C1 C15 106.76(9) . . ?
C2 C1 C16 115.60(11) . . ?
C2 C1 C16A 104.4(8) . . ?
C14 C1 C15 110.32(10) . . ?
C14 C1 C16 103.37(11) . . ?
C14 C1 C16A 119.6(11) . . ?
C15 C1 C16 110.95(11) . . ?
C15 C1 C16A 105.1(13) . . ?
O2 C16 C1 115.74(13) . . ?
C28 C29 C30 119.28(12) . . ?
C7 C6 C5 111.97(10) . . ?
C7 C6 C17 112.17(10) . . ?
C5 C6 C17 111.94(11) . . ?
C11 C12 C13 120.96(12) . . ?
O3 C33 C19 112.07(10) . . ?
C4 C5 C6 110.90(10) . . ?
C3 C4 C5 110.74(11) . . ?
C2 C3 C4 113.66(10) . . ?
O4 C34 C19 109.82(16) . . ?
C11 C10 C9 120.38(12) . . ?
C36 C35 C24 114.06(12) . . ?
C20 C21 C22 114.00(11) . . ?
C10 C11 C12 119.31(12) . . ?
C18 C17 C6 112.91(11) . . ?
C10 C9 C8 121.29(12) . . ?
C22 C23 C24 110.67(11) . . ?
C25 C24 C35 110.36(10) . . ?
C25 C24 C23 111.30(10) . . ?
C23 C24 C35 113.90(11) . . ?
C23 C22 C21 110.51(11) . . ?
O2A C16A C1 110.7(15) . . ?
O4A C34A C19 102.7(12) . . ?

loop_
_geom_bond_atom_site_label_1
_geom_bond_atom_site_label_2
_geom_bond_distance
_geom_bond_site_symmetry_2
_geom_bond_publ_flag
O1 C15 1.4275(14) . ?
O2 C16 1.4301(18) . ?
O3 C33 1.4322(15) . ?
O4 C34 1.436(3) . ?
C31 C26 1.4069(17) . ?
C31 C30 1.3845(18) . ?
C31 C32 1.5047(16) . ?
C2 C7 1.3561(16) . ?
C2 C1 1.5284(16) . ?
C2 C3 1.5109(17) . ?
C7 C8 1.4875(17) . ?
C7 C6 1.5235(16) . ?
C27 C26 1.4007(16) . ?
C27 C28 1.3856(18) . ?
C25 C26 1.4839(17) . ?
C25 C20 1.3537(17) . ?
C25 C24 1.5205(16) . ?
C8 C13 1.4063(17) . ?
C8 C9 1.4033(17) . ?
C13 C14 1.4957(16) . ?
C13 C12 1.3908(18) . ?
C30 C29 1.3895(18) . ?
C14 C1 1.5338(16) . ?
C19 C32 1.5308(18) . ?
C19 C20 1.5355(16) . ?
C19 C33 1.5425(17) . ?
C19 C34 1.546(2) . ?
C19 C34A 1.559(17) . ?
C15 C1 1.5400(17) . ?
C20 C21 1.5129(18) . ?
C28 C29 1.3832(18) . ?
C1 C16 1.5454(19) . ?
C1 C16A 1.566(18) . ?
C6 C5 1.5300(17) . ?
C6 C17 1.5408(17) . ?
C12 C11 1.3858(18) . ?
C5 C4 1.5199(18) . ?
C4 C3 1.5191(17) . ?
C10 C11 1.380(2) . ?
C10 C9 1.3903(19) . ?
C35 C24 1.5388(19) . ?
C35 C36 1.5151(19) . ?
C21 C22 1.5201(18) . ?
C17 C18 1.5244(18) . ?
C23 C24 1.5306(18) . ?
C23 C22 1.5160(19) . ?
C16A O2A 1.413(18) . ?
C34A O4A 1.430(16) . ?

loop_
_exptl_oxdiff_crystal_face_indexfrac_h
_exptl_oxdiff_crystal_face_indexfrac_k
_exptl_oxdiff_crystal_face_indexfrac_l
_exptl_oxdiff_crystal_face_x
_exptl_oxdiff_crystal_face_y
_exptl_oxdiff_crystal_face_z
-4.3993 -2.4995 -1.4213 -0.0726 -0.2877 0.9550
-0.7234 4.1828 5.7049 0.2177 0.9062 -0.3624
-5.7848 2.1245 5.1265 0.1750 0.7449 0.6438
-4.9855 -1.0242 -2.8136 -0.2719 -0.1438 0.9515
4.3298 0.7146 4.9584 0.4442 0.2381 -0.8637
-1.0705 -1.0067 10.7085 0.8775 0.4783 0.0363
-0.7444 5.9130 0.7834 -0.2625 0.8756 -0.4055
-1.1178 -5.2547 7.2800 0.8274 -0.2896 0.4813
0.3821 -5.4101 7.9066 0.9160 -0.3218 0.2395
5.5719 -1.7183 3.9736 0.5191 -0.1865 -0.8341
0.5683 -5.8811 -0.7569 0.2592 -0.8645 0.4306
5.3511 -4.6175 -1.2290 0.2546 -0.8610 -0.4403
1.2934 -0.4022 -10.1972 -0.7588 -0.6502 0.0384
3.0023 0.0739 -9.9523 -0.7290 -0.6230 -0.2835
-5.4023 4.6771 -1.6770 -0.4886 0.7122 0.5040
-1.1088 6.3623 -2.3171 -0.5387 0.7791 -0.3207
1.1322 -2.5064 -8.3892 -0.5091 -0.8352 0.2080
5.0795 -1.0120 -7.3947 -0.4271 -0.6949 -0.5786
0.2639 1.5240 -10.7206 -0.9221 -0.3838 0.0496
1.2638 1.7738 -10.7305 -0.9153 -0.3801 -0.1331
